data_1504599
loop_
_publ_author_name
'Pappenfus, Ted M.'
'Hermanson, Bethany J.'
'Helland, Tyler J.'
'Lee, Garett G. W.'
'Drew, Steven M.'
'Mann, Kent R.'
'McGee, Kari A.'
'Rasmussen, Seth C.'

_publ_section_title
;
 Reduced band gap dithieno[3,2-b:2',3'-d]pyrroles: new n-type organic
 materials via unexpected reactivity.
;
_journal_issue 8
_journal_name_full 'Organic letters'
_journal_page_first 1553
_journal_page_last 1556
_journal_paper_doi 10.1021/ol8002018
_journal_volume 10
_journal_year 2008
_chemical_formula_moiety 'C26 H19 N5 S2'
_chemical_formula_sum 'C26 H19 N5 S2'
_chemical_formula_weight 465.58
_chemical_name_common 07278a
_chemical_name_systematic
; 
 ? 
;
_space_group_IT_number 2
_symmetry_cell_setting triclinic
_symmetry_space_group_name_Hall '-P 1'
_symmetry_space_group_name_H-M 'P -1'
_atom_sites_solution_hydrogens geom
_atom_sites_solution_primary direct
_atom_sites_solution_secondary difmap
_audit_creation_method SHELXL-97
_cell_angle_alpha 80.0060(10)
_cell_angle_beta 79.873(2)
_cell_angle_gamma 71.976(2)
_cell_formula_units_Z 2
_cell_length_a 6.8734(6)
_cell_length_b 10.4761(9)
_cell_length_c 16.9087(15)
_cell_measurement_reflns_used 3019
_cell_measurement_temperature 173(2)
_cell_volume 1130.48(17)
_computing_cell_refinement 'SAINT, Bruker'
_computing_data_collection 'SMART, Bruker'
_computing_data_reduction 'SAINT, Bruker'
_computing_molecular_graphics 'SHELXTL, Bruker'
_computing_structure_refinement 'SHELXL-97 (Sheldrick, 1997)'
_computing_structure_solution 'SHELXS-97 (Sheldrick, 1990)'
_diffrn_ambient_temperature 173(2)
_diffrn_measured_fraction_theta_full 0.994
_diffrn_measured_fraction_theta_max 0.994
_diffrn_measurement_device_type 'Bruker SMART Platform CCD'
_diffrn_measurement_method 'area detector, omega scans'
_diffrn_radiation_monochromator graphite
_diffrn_radiation_source 'normal-focus sealed tube'
_diffrn_radiation_type MoK\a
_diffrn_radiation_wavelength 0.71073
_diffrn_reflns_av_R_equivalents 0.0532
_diffrn_reflns_av_sigmaI/netI 0.0704
_diffrn_reflns_limit_h_max 8
_diffrn_reflns_limit_h_min -8
_diffrn_reflns_limit_k_max 13
_diffrn_reflns_limit_k_min -13
_diffrn_reflns_limit_l_max 21
_diffrn_reflns_limit_l_min -21
_diffrn_reflns_number 12353
_diffrn_reflns_theta_full 26.38
_diffrn_reflns_theta_max 26.38
_diffrn_reflns_theta_min 1.23
_exptl_absorpt_coefficient_mu 0.261
_exptl_absorpt_correction_T_max 0.9948
_exptl_absorpt_correction_T_min 0.9377
_exptl_absorpt_correction_type multi-scan
_exptl_absorpt_process_details 'SADABS, R. Blessing, 1995'
_exptl_crystal_colour purple
_exptl_crystal_density_diffrn 1.368
_exptl_crystal_density_method 'not measured'
_exptl_crystal_description plate
_exptl_crystal_F_000 484
_exptl_crystal_size_max 0.25
_exptl_crystal_size_mid 0.06
_exptl_crystal_size_min 0.02
_refine_diff_density_max 0.373
_refine_diff_density_min -0.420
_refine_diff_density_rms 0.115
_refine_ls_extinction_method none
_refine_ls_goodness_of_fit_ref 1.028
_refine_ls_hydrogen_treatment riding
_refine_ls_matrix_type full
_refine_ls_number_parameters 298
_refine_ls_number_reflns 4609
_refine_ls_number_restraints 0
_refine_ls_restrained_S_all 1.028
_refine_ls_R_factor_all 0.0829
_refine_ls_R_factor_gt 0.0454
_refine_ls_shift/su_max 0.001
_refine_ls_shift/su_mean 0.000
_refine_ls_structure_factor_coef Fsqd
_refine_ls_weighting_details 'calc w=1/[\s^2^(Fo^2^)+(0.0658P)^2^+0.0000P] where P=(Fo^2^+2Fc^2^)/3'
_refine_ls_weighting_scheme calc
_refine_ls_wR_factor_gt 0.1051
_refine_ls_wR_factor_ref 0.1275
_reflns_number_gt 3146
_reflns_number_total 4609
_reflns_threshold_expression >2sigma(I)
_cod_data_source_file ol8002018-file002.cif
_cod_data_source_block DTP-Q
_cod_original_sg_symbol_H-M P-1
_cod_database_code 1504599

loop_
_symmetry_equiv_pos_as_xyz
'x, y, z'
'-x, -y, -z'

loop_
_atom_site_label
_atom_site_type_symbol
_atom_site_fract_x
_atom_site_fract_y
_atom_site_fract_z
_atom_site_U_iso_or_equiv
_atom_site_adp_type
_atom_site_occupancy
_atom_site_symmetry_multiplicity
_atom_site_calc_flag
_atom_site_refinement_flags
S1 S 1.10293(10) 1.82261(6) -0.44552(4) 0.02216(18) Uani 1 1 d .
C1 C 1.0717(4) 1.8047(3) -0.33877(16) 0.0218(6) Uani 1 1 d .
C2 C 1.1109(4) 1.6663(2) -0.30193(16) 0.0209(6) Uani 1 1 d .
H2A H 1.1017 1.6379 -0.2452 0.025 Uiso 1 1 calc R
C3 C 1.1629(4) 1.5822(2) -0.35967(15) 0.0184(5) Uani 1 1 d .
C4 C 1.1684(4) 1.6482(2) -0.44223(15) 0.0185(6) Uani 1 1 d .
C5 C 1.2262(4) 1.5500(2) -0.49182(15) 0.0179(5) Uani 1 1 d .
C6 C 1.2586(4) 1.4209(2) -0.44042(15) 0.0182(6) Uani 1 1 d .
C7 C 1.3175(4) 1.3108(2) -0.48022(15) 0.0203(6) Uani 1 1 d .
H7A H 1.3443 1.2199 -0.4549 0.024 Uiso 1 1 calc R
C8 C 1.3338(4) 1.3504(2) -0.56538(15) 0.0194(6) Uani 1 1 d .
S2 S 1.27237(10) 1.52792(6) -0.59323(4) 0.02031(18) Uani 1 1 d .
N1 N 1.2177(3) 1.4443(2) -0.36027(12) 0.0198(5) Uani 1 1 d .
C21 C 0.9837(4) 1.9012(3) -0.21171(17) 0.0269(6) Uani 1 1 d .
N2 N 0.9584(4) 1.8843(3) -0.14259(16) 0.0401(7) Uani 1 1 d .
C22 C 0.9728(4) 2.0504(3) -0.34078(16) 0.0252(6) Uani 1 1 d .
N3 N 0.9368(4) 2.1568(2) -0.37645(15) 0.0369(6) Uani 1 1 d .
C23 C 1.0131(4) 1.9162(3) -0.29823(16) 0.0247(6) Uani 1 1 d .
C24 C 1.4355(4) 1.1233(3) -0.60619(16) 0.0256(6) Uani 1 1 d .
N4 N 1.4722(4) 1.0084(2) -0.59291(15) 0.0412(7) Uani 1 1 d .
C25 C 1.3954(4) 1.3196(3) -0.70910(17) 0.0253(6) Uani 1 1 d .
N5 N 1.3980(4) 1.3624(3) -0.77597(15) 0.0395(7) Uani 1 1 d .
C26 C 1.3880(4) 1.2666(2) -0.62537(15) 0.0207(6) Uani 1 1 d .
C9 C 1.2259(4) 1.3428(2) -0.29046(15) 0.0198(6) Uani 1 1 d .
C10 C 1.0598(4) 1.3572(3) -0.22947(16) 0.0279(7) Uani 1 1 d .
H10A H 0.9413 1.4333 -0.2334 0.034 Uiso 1 1 calc R
C11 C 1.0695(4) 1.2591(3) -0.16297(16) 0.0295(7) Uani 1 1 d .
H11A H 0.9563 1.2697 -0.1209 0.035 Uiso 1 1 calc R
C12 C 1.2386(4) 1.1458(2) -0.15542(15) 0.0226(6) Uani 1 1 d .
C13 C 1.4004(4) 1.1336(3) -0.21819(16) 0.0276(6) Uani 1 1 d .
H13A H 1.5172 1.0562 -0.2153 0.033 Uiso 1 1 calc R
C14 C 1.3961(4) 1.2319(3) -0.28529(16) 0.0264(6) Uani 1 1 d .
H14A H 1.5097 1.2223 -0.3271 0.032 Uiso 1 1 calc R
C15 C 1.2405(4) 1.0433(3) -0.08030(15) 0.0262(6) Uani 1 1 d .
H15A H 1.1105 1.0178 -0.0717 0.031 Uiso 1 1 calc R
H15B H 1.2413 1.0876 -0.0333 0.031 Uiso 1 1 calc R
C16 C 1.4201(4) 0.9142(3) -0.08107(16) 0.0286(7) Uani 1 1 d .
H16A H 1.4225 0.8694 -0.1283 0.034 Uiso 1 1 calc R
H16B H 1.5511 0.9378 -0.0872 0.034 Uiso 1 1 calc R
C17 C 1.4053(4) 0.8159(3) -0.00418(16) 0.0291(7) Uani 1 1 d .
H17A H 1.2791 0.7874 -0.0002 0.035 Uiso 1 1 calc R
H17B H 1.3922 0.8631 0.0433 0.035 Uiso 1 1 calc R
C18 C 1.5915(5) 0.6907(3) -0.00133(16) 0.0308(7) Uani 1 1 d .
H18A H 1.6060 0.6448 -0.0494 0.037 Uiso 1 1 calc R
H18B H 1.7173 0.7194 -0.0044 0.037 Uiso 1 1 calc R
C19 C 1.5777(5) 0.5900(3) 0.07449(17) 0.0332(7) Uani 1 1 d .
H19A H 1.5611 0.6359 0.1227 0.040 Uiso 1 1 calc R
H19B H 1.4535 0.5597 0.0772 0.040 Uiso 1 1 calc R
C20 C 1.7658(5) 0.4671(3) 0.07705(19) 0.0398(8) Uani 1 1 d .
H20A H 1.7486 0.4061 0.1270 0.060 Uiso 1 1 calc R
H20B H 1.8890 0.4961 0.0756 0.060 Uiso 1 1 calc R
H20C H 1.7812 0.4197 0.0302 0.060 Uiso 1 1 calc R

loop_
_atom_site_aniso_label
_atom_site_aniso_U_11
_atom_site_aniso_U_22
_atom_site_aniso_U_33
_atom_site_aniso_U_23
_atom_site_aniso_U_13
_atom_site_aniso_U_12
S1 0.0304(4) 0.0126(3) 0.0213(4) -0.0001(3) -0.0040(3) -0.0039(3)
C1 0.0224(14) 0.0167(13) 0.0248(14) -0.0012(11) -0.0039(11) -0.0038(11)
C2 0.0228(14) 0.0165(13) 0.0207(14) -0.0006(11) -0.0036(11) -0.0024(11)
C3 0.0194(14) 0.0158(13) 0.0197(13) 0.0012(10) -0.0040(11) -0.0059(10)
C4 0.0181(14) 0.0134(12) 0.0217(14) 0.0031(10) -0.0032(11) -0.0039(10)
C5 0.0178(13) 0.0148(13) 0.0204(13) -0.0001(10) -0.0020(11) -0.0049(10)
C6 0.0162(13) 0.0172(13) 0.0203(13) 0.0022(10) -0.0041(10) -0.0052(10)
C7 0.0223(14) 0.0144(13) 0.0229(14) 0.0008(10) -0.0018(11) -0.0058(11)
C8 0.0191(14) 0.0137(12) 0.0233(14) 0.0000(10) -0.0034(11) -0.0028(10)
S2 0.0259(4) 0.0136(3) 0.0194(4) 0.0002(3) -0.0028(3) -0.0042(3)
N1 0.0249(12) 0.0133(10) 0.0187(11) 0.0015(9) -0.0037(9) -0.0033(9)
C21 0.0297(16) 0.0215(15) 0.0301(17) -0.0072(12) -0.0021(13) -0.0070(12)
N2 0.0522(18) 0.0397(16) 0.0316(15) -0.0091(12) -0.0022(13) -0.0170(13)
C22 0.0281(16) 0.0212(15) 0.0265(15) -0.0078(12) -0.0020(12) -0.0056(12)
N3 0.0494(17) 0.0207(13) 0.0366(15) -0.0032(11) -0.0030(12) -0.0058(12)
C23 0.0278(15) 0.0200(14) 0.0250(15) -0.0011(11) -0.0039(12) -0.0057(11)
C24 0.0265(16) 0.0234(16) 0.0242(15) -0.0050(12) -0.0048(12) -0.0015(12)
N4 0.0609(19) 0.0201(14) 0.0384(16) -0.0052(11) -0.0100(13) -0.0029(13)
C25 0.0271(16) 0.0182(14) 0.0268(16) -0.0062(12) -0.0016(12) -0.0005(11)
N5 0.0512(18) 0.0349(15) 0.0240(14) -0.0009(12) -0.0028(12) -0.0031(13)
C26 0.0215(14) 0.0165(13) 0.0234(14) -0.0030(11) -0.0047(11) -0.0031(11)
C9 0.0249(15) 0.0146(13) 0.0186(13) 0.0024(10) -0.0039(11) -0.0057(11)
C10 0.0250(15) 0.0219(14) 0.0279(15) 0.0021(12) 0.0005(12) 0.0011(12)
C11 0.0310(16) 0.0280(15) 0.0232(15) 0.0035(12) 0.0024(12) -0.0064(12)
C12 0.0330(16) 0.0162(13) 0.0196(14) -0.0005(11) -0.0067(12) -0.0077(12)
C13 0.0288(16) 0.0190(14) 0.0282(15) 0.0018(12) -0.0043(12) 0.0006(12)
C14 0.0275(16) 0.0221(14) 0.0232(15) -0.0008(11) 0.0027(12) -0.0026(12)
C15 0.0385(17) 0.0209(14) 0.0182(14) 0.0035(11) -0.0033(12) -0.0104(12)
C16 0.0383(17) 0.0204(14) 0.0238(15) 0.0038(11) -0.0050(13) -0.0066(12)
C17 0.0404(18) 0.0200(14) 0.0251(15) 0.0019(12) -0.0054(13) -0.0079(12)
C18 0.0428(18) 0.0226(15) 0.0267(16) 0.0012(12) -0.0067(13) -0.0101(13)
C19 0.0475(19) 0.0227(15) 0.0278(16) 0.0044(12) -0.0105(14) -0.0087(13)
C20 0.048(2) 0.0286(17) 0.0384(18) 0.0055(14) -0.0149(15) -0.0054(15)

loop_
_atom_type_symbol
_atom_type_description
_atom_type_scat_dispersion_real
_atom_type_scat_dispersion_imag
_atom_type_scat_source
C C 0.0033 0.0016 'International Tables Vol C Tables 4.2.6.8 and 6.1.1.4'
H H 0.0000 0.0000 'International Tables Vol C Tables 4.2.6.8 and 6.1.1.4'
N N 0.0061 0.0033 'International Tables Vol C Tables 4.2.6.8 and 6.1.1.4'
S S 0.1246 0.1234 'International Tables Vol C Tables 4.2.6.8 and 6.1.1.4'

loop_
_geom_angle_atom_site_label_1
_geom_angle_atom_site_label_2
_geom_angle_atom_site_label_3
_geom_angle
C4 S1 C1 89.83(12)
C23 C1 C2 125.8(2)
C23 C1 S1 120.78(19)
C2 C1 S1 113.42(19)
C3 C2 C1 110.3(2)
C3 C2 H2A 124.9
C1 C2 H2A 124.9
C2 C3 N1 135.7(2)
C2 C3 C4 115.2(2)
N1 C3 C4 109.1(2)
C5 C4 C3 107.5(2)
C5 C4 S1 141.2(2)
C3 C4 S1 111.28(18)
C4 C5 C6 107.2(2)
C4 C5 S2 141.6(2)
C6 C5 S2 111.16(18)
C7 C6 N1 136.1(2)
C7 C6 C5 115.2(2)
N1 C6 C5 108.8(2)
C6 C7 C8 110.4(2)
C6 C7 H7A 124.8
C8 C7 H7A 124.8
C26 C8 C7 127.1(2)
C26 C8 S2 119.20(19)
C7 C8 S2 113.67(18)
C5 S2 C8 89.57(12)
C3 N1 C6 107.42(19)
C3 N1 C9 126.5(2)
C6 N1 C9 126.1(2)
N2 C21 C23 177.2(3)
N3 C22 C23 177.7(3)
C1 C23 C21 120.5(2)
C1 C23 C22 121.4(2)
C21 C23 C22 118.0(2)
N4 C24 C26 178.1(3)
N5 C25 C26 178.9(3)
C8 C26 C24 121.4(2)
C8 C26 C25 121.6(2)
C24 C26 C25 117.0(2)
C14 C9 C10 120.5(2)
C14 C9 N1 120.0(2)
C10 C9 N1 119.5(2)
C11 C10 C9 118.9(2)
C11 C10 H10A 120.5
C9 C10 H10A 120.5
C10 C11 C12 122.3(3)
C10 C11 H11A 118.8
C12 C11 H11A 118.8
C11 C12 C13 117.1(2)
C11 C12 C15 119.6(2)
C13 C12 C15 123.3(2)
C12 C13 C14 121.7(2)
C12 C13 H13A 119.1
C14 C13 H13A 119.1
C9 C14 C13 119.3(2)
C9 C14 H14A 120.3
C13 C14 H14A 120.3
C12 C15 C16 116.2(2)
C12 C15 H15A 108.2
C16 C15 H15A 108.2
C12 C15 H15B 108.2
C16 C15 H15B 108.2
H15A C15 H15B 107.4
C17 C16 C15 112.3(2)
C17 C16 H16A 109.1
C15 C16 H16A 109.1
C17 C16 H16B 109.1
C15 C16 H16B 109.1
H16A C16 H16B 107.9
C16 C17 C18 112.9(2)
C16 C17 H17A 109.0
C18 C17 H17A 109.0
C16 C17 H17B 109.0
C18 C17 H17B 109.0
H17A C17 H17B 107.8
C19 C18 C17 113.7(2)
C19 C18 H18A 108.8
C17 C18 H18A 108.8
C19 C18 H18B 108.8
C17 C18 H18B 108.8
H18A C18 H18B 107.7
C20 C19 C18 113.0(3)
C20 C19 H19A 109.0
C18 C19 H19A 109.0
C20 C19 H19B 109.0
C18 C19 H19B 109.0
H19A C19 H19B 107.8
C19 C20 H20A 109.5
C19 C20 H20B 109.5
H20A C20 H20B 109.5
C19 C20 H20C 109.5
H20A C20 H20C 109.5
H20B C20 H20C 109.5

loop_
_geom_bond_atom_site_label_1
_geom_bond_atom_site_label_2
_geom_bond_distance
S1 C4 1.735(2)
S1 C1 1.764(3)
C1 C23 1.374(4)
C1 C2 1.437(3)
C2 C3 1.356(3)
C2 H2A 0.9500
C3 N1 1.377(3)
C3 C4 1.446(3)
C4 C5 1.360(3)
C5 C6 1.452(3)
C5 S2 1.731(3)
C6 C7 1.353(3)
C6 N1 1.384(3)
C7 C8 1.422(3)
C7 H7A 0.9500
C8 C26 1.383(4)
C8 S2 1.771(2)
N1 C9 1.442(3)
C21 N2 1.142(3)
C21 C23 1.429(4)
C22 N3 1.147(3)
C22 C23 1.432(4)
C24 N4 1.141(3)
C24 C26 1.425(4)
C25 N5 1.141(3)
C25 C26 1.426(4)
C9 C14 1.373(4)
C9 C10 1.387(3)
C10 C11 1.381(3)
C10 H10A 0.9500
C11 C12 1.387(4)
C11 H11A 0.9500
C12 C13 1.387(4)
C12 C15 1.513(3)
C13 C14 1.391(4)
C13 H13A 0.9500
C14 H14A 0.9500
C15 C16 1.523(4)
C15 H15A 0.9900
C15 H15B 0.9900
C16 C17 1.521(3)
C16 H16A 0.9900
C16 H16B 0.9900
C17 C18 1.524(4)
C17 H17A 0.9900
C17 H17B 0.9900
C18 C19 1.522(4)
C18 H18A 0.9900
C18 H18B 0.9900
C19 C20 1.517(4)
C19 H19A 0.9900
C19 H19B 0.9900
C20 H20A 0.9800
C20 H20B 0.9800
C20 H20C 0.9800

loop_
_geom_torsion_atom_site_label_1
_geom_torsion_atom_site_label_2
_geom_torsion_atom_site_label_3
_geom_torsion_atom_site_label_4
_geom_torsion
C4 S1 C1 C23 -179.5(2)
C4 S1 C1 C2 -0.1(2)
C23 C1 C2 C3 179.2(3)
S1 C1 C2 C3 -0.1(3)
C1 C2 C3 N1 178.9(3)
C1 C2 C3 C4 0.4(3)
C2 C3 C4 C5 178.9(2)
N1 C3 C4 C5 0.0(3)
C2 C3 C4 S1 -0.5(3)
N1 C3 C4 S1 -179.42(17)
C1 S1 C4 C5 -178.8(3)
C1 S1 C4 C3 0.36(19)
C3 C4 C5 C6 -0.3(3)
S1 C4 C5 C6 178.9(2)
C3 C4 C5 S2 179.5(2)
S1 C4 C5 S2 -1.3(6)
C4 C5 C6 C7 180.0(2)
S2 C5 C6 C7 0.1(3)
C4 C5 C6 N1 0.5(3)
S2 C5 C6 N1 -179.39(16)
N1 C6 C7 C8 179.4(3)
C5 C6 C7 C8 0.1(3)
C6 C7 C8 C26 -179.3(3)
C6 C7 C8 S2 -0.3(3)
C4 C5 S2 C8 180.0(3)
C6 C5 S2 C8 -0.23(19)
C26 C8 S2 C5 179.5(2)
C7 C8 S2 C5 0.3(2)
C2 C3 N1 C6 -178.3(3)
C4 C3 N1 C6 0.3(3)
C2 C3 N1 C9 3.2(5)
C4 C3 N1 C9 -178.2(2)
C7 C6 N1 C3 -179.8(3)
C5 C6 N1 C3 -0.5(3)
C7 C6 N1 C9 -1.4(5)
C5 C6 N1 C9 178.0(2)
C2 C1 C23 C21 -0.6(4)
S1 C1 C23 C21 178.6(2)
C2 C1 C23 C22 -178.4(3)
S1 C1 C23 C22 0.8(4)
N2 C21 C23 C1 -27(6)
N2 C21 C23 C22 151(6)
N3 C22 C23 C1 46(8)
N3 C22 C23 C21 -132(8)
C7 C8 C26 C24 0.1(4)
S2 C8 C26 C24 -178.9(2)
C7 C8 C26 C25 179.0(2)
S2 C8 C26 C25 -0.1(4)
N4 C24 C26 C8 158(10)
N4 C24 C26 C25 -21(10)
N5 C25 C26 C8 -81(15)
N5 C25 C26 C24 98(15)
C3 N1 C9 C14 -132.1(3)
C6 N1 C9 C14 49.7(4)
C3 N1 C9 C10 48.9(4)
C6 N1 C9 C10 -129.3(3)
C14 C9 C10 C11 0.9(4)
N1 C9 C10 C11 179.9(2)
C9 C10 C11 C12 -0.8(4)
C10 C11 C12 C13 -0.2(4)
C10 C11 C12 C15 179.0(3)
C11 C12 C13 C14 1.2(4)
C15 C12 C13 C14 -178.0(3)
C10 C9 C14 C13 0.1(4)
N1 C9 C14 C13 -178.9(2)
C12 C13 C14 C9 -1.2(4)
C11 C12 C15 C16 173.2(2)
C13 C12 C15 C16 -7.6(4)
C12 C15 C16 C17 -178.3(2)
C15 C16 C17 C18 -175.9(2)
C16 C17 C18 C19 -178.9(2)
C17 C18 C19 C20 -179.0(2)
